data_7156448
loop_
_publ_author_name
'Al-Azemi, Talal F'
'Vinodh, Mickey'
'Alipour, Fatemeh H.'
'Mohamod, Abdirahman A.'

_publ_section_title
;
 An alternative route for the synthesis of hydroxylated
 pillar[5]arene-based amphiphiles.
;
_journal_issue 40
_journal_name_full 'Organic &amp; biomolecular chemistry'
_journal_page_first 7513
_journal_page_last 7517
_journal_paper_doi 10.1039/c8ob02074d
_journal_volume 16
_journal_year 2018
_chemical_formula_sum 'C109 H98 Cl4 O10'
_chemical_formula_weight 1709.67
_space_group_crystal_system monoclinic
_space_group_IT_number 14
_space_group_name_Hall '-P 2yn'
_space_group_name_H-M_alt 'P 1 21/n 1'
_symmetry_space_group_name_Hall '-P 2yn'
_symmetry_space_group_name_H-M 'P 1 21/n 1'
_atom_sites_solution_hydrogens geom
_audit_creation_method SHELXL-2017/1
_audit_update_record
;
2018-07-25 deposited with the CCDC.
2018-09-26 downloaded from the CCDC.
;
_cell_angle_alpha 90
_cell_angle_beta 109.550(8)
_cell_angle_gamma 90
_cell_formula_units_Z 4
_cell_length_a 20.5360(5)
_cell_length_b 21.5224(5)
_cell_length_c 20.9960(15)
_cell_measurement_reflns_used 31666
_cell_measurement_temperature 150(2)
_cell_measurement_theta_max 25.0
_cell_measurement_theta_min 3.0
_cell_volume 8744.9(8)
_computing_structure_refinement 'SHELXL-2017/1 (Sheldrick, 2017)'
_diffrn_ambient_temperature 150(2)
_diffrn_detector_area_resol_mean 10.000
_diffrn_measured_fraction_theta_full 0.998
_diffrn_measured_fraction_theta_max 0.998
_diffrn_measurement_device_type 'Rigaku R-AXIS RAPID'
_diffrn_measurement_method \w
_diffrn_radiation_type 'Mo K\a'
_diffrn_radiation_wavelength 0.71075
_diffrn_reflns_av_R_equivalents 0.0422
_diffrn_reflns_av_unetI/netI 0.0436
_diffrn_reflns_Laue_measured_fraction_full 0.998
_diffrn_reflns_Laue_measured_fraction_max 0.998
_diffrn_reflns_limit_h_max 24
_diffrn_reflns_limit_h_min -24
_diffrn_reflns_limit_k_max 25
_diffrn_reflns_limit_k_min -23
_diffrn_reflns_limit_l_max 24
_diffrn_reflns_limit_l_min -24
_diffrn_reflns_number 49964
_diffrn_reflns_point_group_measured_fraction_full 0.998
_diffrn_reflns_point_group_measured_fraction_max 0.998
_diffrn_reflns_theta_full 25.028
_diffrn_reflns_theta_max 25.028
_diffrn_reflns_theta_min 3.020
_exptl_absorpt_coefficient_mu 0.199
_exptl_absorpt_correction_T_max 0.988
_exptl_absorpt_correction_T_min 0.952
_exptl_absorpt_correction_type multi-scan
_exptl_absorpt_process_details 'ABSCOR (Rigaku, 1995)'
_exptl_crystal_colour Colorless
_exptl_crystal_density_diffrn 1.299
_exptl_crystal_description Block
_exptl_crystal_F_000 3600
_exptl_crystal_size_max 0.250
_exptl_crystal_size_mid 0.200
_exptl_crystal_size_min 0.060
_refine_diff_density_max 1.030
_refine_diff_density_min -1.274
_refine_diff_density_rms 0.065
_refine_ls_extinction_method none
_refine_ls_goodness_of_fit_ref 1.087
_refine_ls_hydrogen_treatment constr
_refine_ls_matrix_type full
_refine_ls_number_parameters 1108
_refine_ls_number_reflns 15429
_refine_ls_number_restraints 20
_refine_ls_restrained_S_all 1.103
_refine_ls_R_factor_all 0.1022
_refine_ls_R_factor_gt 0.0753
_refine_ls_shift/su_max 0.000
_refine_ls_shift/su_mean 0.000
_refine_ls_structure_factor_coef Fsqd
_refine_ls_weighting_details 'w=1/[\s^2^(Fo^2^)+(0.1593P)^2^+2.4959P] where P=(Fo^2^+2Fc^2^)/3'
_refine_ls_weighting_scheme calc
_refine_ls_wR_factor_gt 0.2366
_refine_ls_wR_factor_ref 0.2626
_reflns_Friedel_coverage 0.000
_reflns_number_gt 10379
_reflns_number_total 15429
_reflns_threshold_expression 'I > 2\s(I)'
_cod_data_source_file c8ob02074d2.cif
_cod_data_source_block shelxl_CCDC1
_cod_depositor_comments 'Adding full bibliography for 7156447--7156448.cif.'
_cod_database_code 7156448
_shelx_shelxl_version_number 2017/1
_shelx_space_group_comment
;
The symmetry employed for this shelxl refinement is uniquely defined
by the following loop, which should always be used as a source of
symmetry information in preference to the above space-group names.
They are only intended as comments.
;
_shelx_estimated_absorpt_t_min 0.952
_shelx_estimated_absorpt_t_max 0.988

loop_
_space_group_symop_operation_xyz
'x, y, z'
'-x+1/2, y+1/2, -z+1/2'
'-x, -y, -z'
'x-1/2, -y-1/2, z-1/2'

loop_
_atom_site_label
_atom_site_type_symbol
_atom_site_fract_x
_atom_site_fract_y
_atom_site_fract_z
_atom_site_U_iso_or_equiv
_atom_site_adp_type
_atom_site_occupancy
_atom_site_site_symmetry_order
_atom_site_calc_flag
_atom_site_refinement_flags_posn
_atom_site_refinement_flags_adp
O1 O 0.31126(11) 0.03928(10) 0.33476(10) 0.0435(5) Uani 1 1 d . .
Cl1 Cl 0.28511(15) 0.23005(12) 0.46027(11) 0.1666(9) Uani 1 1 d D .
C1 C 0.33152(15) 0.40887(13) 0.21321(15) 0.0362(6) Uani 1 1 d . .
O2 O 0.16065(12) 0.19678(9) 0.18726(11) 0.0453(5) Uani 1 1 d . .
Cl2 Cl 0.16400(17) 0.24256(11) 0.55719(16) 0.2116(15) Uani 1 1 d D .
C2 C 0.32673(15) 0.41458(13) 0.27724(15) 0.0374(7) Uani 1 1 d . .
O3 O 0.33734(11) 0.09108(11) 0.08637(10) 0.0463(5) Uani 1 1 d . .
Cl3 Cl 0.47877(8) 0.23609(8) 0.21939(8) 0.1095(5) Uani 1 1 d D .
C3 C 0.38446(15) 0.42895(14) 0.33222(15) 0.0383(7) Uani 1 1 d . .
H3 H 0.379938 0.433701 0.375535 0.046 Uiso 1 1 calc R U
O4 O 0.54507(12) 0.06568(11) 0.28904(11) 0.0483(6) Uani 1 1 d . .
Cl4 Cl 0.35546(9) 0.23560(11) 0.34724(10) 0.1326(7) Uani 1 1 d D .
C4 C 0.44890(15) 0.43655(13) 0.32512(15) 0.0371(7) Uani 1 1 d . .
O5 O 0.47260(12) 0.38994(10) 0.48866(11) 0.0479(6) Uani 1 1 d . .
C5 C 0.45382(15) 0.42968(13) 0.26130(15) 0.0385(7) Uani 1 1 d . .
O7 O 0.51975(11) 0.43662(10) 0.25774(11) 0.0457(5) Uani 1 1 d . .
C7 C 0.51189(16) 0.44760(14) 0.38708(16) 0.0414(7) Uani 1 1 d . .
H7A H 0.498802 0.472916 0.420270 0.050 Uiso 1 1 calc R U
H7B H 0.547148 0.470815 0.374115 0.050 Uiso 1 1 calc R U
O8 O 0.50303(12) 0.14265(12) 0.52417(11) 0.0521(6) Uani 1 1 d . .
C8 C 0.54174(15) 0.38614(14) 0.41883(15) 0.0391(7) Uani 1 1 d . .
O9 O 0.32478(12) 0.32547(10) 0.07126(12) 0.0502(6) Uani 1 1 d . .
C9 C 0.51907(15) 0.35725(15) 0.46715(15) 0.0407(7) Uani 1 1 d . .
O10 O 0.65749(12) 0.26252(11) 0.39619(12) 0.0516(6) Uani 1 1 d . .
C10 C 0.54297(16) 0.29832(15) 0.49063(15) 0.0412(7) Uani 1 1 d . .
H10 H 0.527585 0.279518 0.523989 0.049 Uiso 1 1 calc R U
O110 O 0.26226(10) 0.40511(10) 0.28280(10) 0.0429(5) Uani 1 1 d . .
C105 C 0.4771(2) 0.3259(2) 0.02395(19) 0.0611(10) Uani 1 1 d . .
H105 H 0.497120 0.287610 0.043370 0.073 Uiso 1 1 calc R U
C104 C 0.5152(2) 0.3666(2) -0.0010(2) 0.0716(12) Uani 1 1 d . .
H104 H 0.560901 0.356034 0.001548 0.086 Uiso 1 1 calc R U
C103 C 0.4868(3) 0.4221(2) -0.0293(2) 0.0762(13) Uani 1 1 d . .
H103 H 0.511763 0.449352 -0.048345 0.091 Uiso 1 1 calc R U
C109 C 0.3880(3) 0.2110(2) 0.2789(2) 0.230(5) Uani 1 1 d D U
H10E H 0.407264 0.168368 0.286442 0.276 Uiso 1 1 calc R U
H10F H 0.351598 0.213346 0.233983 0.276 Uiso 1 1 calc R U
C108 C 0.4447(3) 0.2600(2) 0.2869(2) 0.232(5) Uani 1 1 d D U
H10G H 0.480710 0.257803 0.332063 0.278 Uiso 1 1 calc R U
H10H H 0.425227 0.302513 0.279190 0.278 Uiso 1 1 calc R U
C107 C 0.1961(4) 0.2435(4) 0.4937(4) 0.166(2) Uani 1 1 d D U
H10A H 0.168284 0.218264 0.454670 0.199 Uiso 1 1 calc R U
H10B H 0.201462 0.286254 0.478688 0.199 Uiso 1 1 calc R U
C106 C 0.2662(4) 0.2129(4) 0.5329(3) 0.163(2) Uani 1 1 d D U
H10C H 0.263629 0.167969 0.541903 0.196 Uiso 1 1 calc R U
H10D H 0.294339 0.235727 0.573731 0.196 Uiso 1 1 calc R U
C6 C 0.39611(16) 0.41717(13) 0.20585(15) 0.0388(7) Uani 1 1 d . .
H6 H 0.400392 0.414180 0.162280 0.047 Uiso 1 1 calc R U
C12 C 0.61165(16) 0.29562(15) 0.41882(15) 0.0413(7) Uani 1 1 d . .
C11 C 0.58891(16) 0.26594(14) 0.46665(15) 0.0407(7) Uani 1 1 d . .
C13 C 0.58899(16) 0.35467(15) 0.39617(16) 0.0424(7) Uani 1 1 d . .
H13 H 0.606084 0.374226 0.364383 0.051 Uiso 1 1 calc R U
C15 C 0.56560(15) 0.15085(14) 0.44789(15) 0.0399(7) Uani 1 1 d . .
C14 C 0.61157(16) 0.20105(14) 0.49171(15) 0.0419(7) Uani 1 1 d . .
H14A H 0.611151 0.196880 0.538533 0.050 Uiso 1 1 calc R U
H14B H 0.659645 0.194616 0.492744 0.050 Uiso 1 1 calc R U
C16 C 0.51254(16) 0.12250(15) 0.46541(15) 0.0425(7) Uani 1 1 d . .
C19 C 0.53578(16) 0.08605(14) 0.34783(15) 0.0405(7) Uani 1 1 d . .
C18 C 0.48325(15) 0.05731(14) 0.36490(15) 0.0381(7) Uani 1 1 d . .
C17 C 0.47286(16) 0.07626(14) 0.42427(15) 0.0416(7) Uani 1 1 d . .
H17 H 0.437480 0.056922 0.436999 0.050 Uiso 1 1 calc R U
C22 C 0.37845(15) 0.03657(13) 0.26282(15) 0.0371(7) Uani 1 1 d . .
C21 C 0.43787(16) 0.00855(14) 0.32009(15) 0.0394(7) Uani 1 1 d . .
H21A H 0.418866 -0.018548 0.347709 0.047 Uiso 1 1 calc R U
H21B H 0.466211 -0.017640 0.300723 0.047 Uiso 1 1 calc R U
C20 C 0.57651(16) 0.13182(14) 0.38946(15) 0.0404(7) Uani 1 1 d . .
H20 H 0.612676 0.150364 0.377324 0.048 Uiso 1 1 calc R U
C25 C 0.27047(15) 0.09195(13) 0.15791(15) 0.0370(7) Uani 1 1 d . .
C24 C 0.26247(16) 0.07860(13) 0.21933(15) 0.0384(7) Uani 1 1 d . .
H24 H 0.219923 0.087840 0.225896 0.046 Uiso 1 1 calc R U
C23 C 0.31620(16) 0.05166(13) 0.27186(14) 0.0370(7) Uani 1 1 d . .
C26 C 0.33234(16) 0.07612(13) 0.14847(15) 0.0386(7) Uani 1 1 d . .
C27 C 0.38504(16) 0.04813(13) 0.20048(15) 0.0382(7) Uani 1 1 d . .
H27 H 0.426562 0.036684 0.192975 0.046 Uiso 1 1 calc R U
C29 C 0.22825(15) 0.19746(13) 0.11618(14) 0.0367(7) Uani 1 1 d . .
C28 C 0.21495(16) 0.12830(13) 0.10460(15) 0.0392(7) Uani 1 1 d . .
H28A H 0.215339 0.116931 0.059044 0.047 Uiso 1 1 calc R U
H28B H 0.168935 0.117858 0.107149 0.047 Uiso 1 1 calc R U
C30 C 0.20160(15) 0.22966(13) 0.15954(14) 0.0363(7) Uani 1 1 d . .
C34 C 0.26992(15) 0.22904(14) 0.08708(15) 0.0381(7) Uani 1 1 d . .
H34 H 0.288791 0.207449 0.057826 0.046 Uiso 1 1 calc R U
C33 C 0.28460(16) 0.29158(14) 0.09986(15) 0.0385(7) Uani 1 1 d . .
C32 C 0.25645(15) 0.32446(13) 0.14113(14) 0.0364(7) Uani 1 1 d . .
C31 C 0.21593(15) 0.29282(14) 0.17155(15) 0.0376(7) Uani 1 1 d . .
H31 H 0.197557 0.314513 0.201124 0.045 Uiso 1 1 calc R U
C35 C 0.26905(15) 0.39359(13) 0.15278(15) 0.0377(7) Uani 1 1 d . .
H35A H 0.274986 0.412279 0.111988 0.045 Uiso 1 1 calc R U
H35B H 0.227768 0.412758 0.159014 0.045 Uiso 1 1 calc R U
C36 C 0.25673(16) 0.41074(16) 0.34789(16) 0.0434(7) Uani 1 1 d . .
H36A H 0.269672 0.453376 0.365180 0.052 Uiso 1 1 calc R U
H36B H 0.288968 0.381332 0.379218 0.052 Uiso 1 1 calc R U
C38 C 0.13120(16) 0.38860(13) 0.28470(16) 0.0396(7) Uani 1 1 d . .
H38 H 0.140407 0.390557 0.243315 0.047 Uiso 1 1 calc R U
C37 C 0.18440(16) 0.39722(14) 0.34524(15) 0.0405(7) Uani 1 1 d . .
C40 C 0.05014(18) 0.37514(16) 0.34355(18) 0.0494(8) Uani 1 1 d . .
H40 H 0.004355 0.367600 0.342937 0.059 Uiso 1 1 calc R U
C39 C 0.06471(16) 0.37717(14) 0.28403(17) 0.0438(7) Uani 1 1 d . .
H39 H 0.028729 0.370658 0.242205 0.053 Uiso 1 1 calc R U
C41 C 0.10263(19) 0.38415(19) 0.40359(18) 0.0587(10) Uani 1 1 d . .
H41 H 0.092956 0.383452 0.444781 0.070 Uiso 1 1 calc R U
C43 C 0.52897(17) 0.42999(17) 0.19406(16) 0.0474(8) Uani 1 1 d . .
H43A H 0.500996 0.461294 0.161905 0.057 Uiso 1 1 calc R U
H43B H 0.514024 0.388122 0.175337 0.057 Uiso 1 1 calc R U
C42 C 0.16956(19) 0.39426(19) 0.40478(18) 0.0569(9) Uani 1 1 d . .
H42 H 0.205643 0.399206 0.446843 0.068 Uiso 1 1 calc R U
C47 C 0.74366(18) 0.45564(17) 0.22135(18) 0.0540(9) Uani 1 1 d . .
H47 H 0.791105 0.461272 0.226789 0.065 Uiso 1 1 calc R U
C46 C 0.71361(19) 0.48984(19) 0.25821(19) 0.0603(10) Uani 1 1 d . .
H46 H 0.740251 0.519601 0.289591 0.072 Uiso 1 1 calc R U
C45 C 0.64392(19) 0.48173(18) 0.2505(2) 0.0591(10) Uani 1 1 d . .
H45 H 0.623616 0.505610 0.276942 0.071 Uiso 1 1 calc R U
C44 C 0.60437(17) 0.43914(15) 0.20445(16) 0.0443(7) Uani 1 1 d . .
C49 C 0.63557(18) 0.40481(17) 0.16702(17) 0.0509(8) Uani 1 1 d . .
H49 H 0.609134 0.375542 0.134836 0.061 Uiso 1 1 calc R U
C48 C 0.70454(19) 0.41262(18) 0.17594(19) 0.0571(9) Uani 1 1 d . .
H48 H 0.725452 0.388081 0.150491 0.069 Uiso 1 1 calc R U
C50 C 0.44267(18) 0.35877(16) 0.53076(17) 0.0481(8) Uani 1 1 d . .
H50A H 0.478818 0.348953 0.574401 0.058 Uiso 1 1 calc R U
H50B H 0.422180 0.319153 0.509303 0.058 Uiso 1 1 calc R U
C52 C 0.36825(18) 0.45581(15) 0.51402(16) 0.0457(8) Uani 1 1 d . .
H52 H 0.390808 0.472480 0.485026 0.055 Uiso 1 1 calc R U
C51 C 0.38736(17) 0.39825(15) 0.54326(16) 0.0452(8) Uani 1 1 d . .
C54 C 0.2835(2) 0.46606(17) 0.56894(18) 0.0564(9) Uani 1 1 d . .
H54 H 0.247984 0.489311 0.577591 0.068 Uiso 1 1 calc R U
C53 C 0.31638(19) 0.48943(16) 0.52669(18) 0.0526(9) Uani 1 1 d . .
H53 H 0.303413 0.528898 0.506098 0.063 Uiso 1 1 calc R U
C56 C 0.3536(2) 0.37531(18) 0.58581(18) 0.0568(9) Uani 1 1 d . .
H56 H 0.366206 0.335788 0.606383 0.068 Uiso 1 1 calc R U
C55 C 0.3024(2) 0.40864(18) 0.59858(19) 0.0602(10) Uani 1 1 d . .
H55 H 0.279965 0.392210 0.627816 0.072 Uiso 1 1 calc R U
C58 C 0.71460(17) 0.24116(16) 0.31587(19) 0.0497(8) Uani 1 1 d . .
C57 C 0.66752(19) 0.28389(18) 0.33678(19) 0.0566(9) Uani 1 1 d . .
H57A H 0.687816 0.326099 0.344518 0.068 Uiso 1 1 calc R U
H57B H 0.622362 0.286467 0.300006 0.068 Uiso 1 1 calc R U
C61 C 0.8037(2) 0.1692(2) 0.2727(2) 0.0683(11) Uani 1 1 d . .
H61 H 0.835062 0.145026 0.258497 0.082 Uiso 1 1 calc R U
C60 C 0.7931(2) 0.1557(2) 0.3327(2) 0.0715(11) Uani 1 1 d . .
H60 H 0.815781 0.121128 0.358938 0.086 Uiso 1 1 calc R U
C59 C 0.74933(19) 0.19233(18) 0.35488(19) 0.0580(9) Uani 1 1 d . .
H59 H 0.743379 0.183706 0.396972 0.070 Uiso 1 1 calc R U
C62 C 0.7691(2) 0.2170(2) 0.2342(2) 0.0627(10) Uani 1 1 d . .
H62 H 0.775431 0.225650 0.192290 0.075 Uiso 1 1 calc R U
C63 C 0.72518(19) 0.25289(18) 0.2552(2) 0.0566(9) Uani 1 1 d . .
H63 H 0.701533 0.286439 0.227749 0.068 Uiso 1 1 calc R U
C64 C 0.44851(18) 0.11425(17) 0.54156(17) 0.0509(8) Uani 1 1 d . .
H64A H 0.459506 0.069916 0.552611 0.061 Uiso 1 1 calc R U
H64B H 0.405035 0.116444 0.502588 0.061 Uiso 1 1 calc R U
C66 C 0.4647(2) 0.20608(16) 0.62100(16) 0.0530(9) Uani 1 1 d . .
H66 H 0.491759 0.226245 0.598243 0.064 Uiso 1 1 calc R U
C65 C 0.43922(17) 0.14677(17) 0.60126(16) 0.0471(8) Uani 1 1 d . .
C68 C 0.41260(18) 0.20760(19) 0.70735(17) 0.0551(9) Uani 1 1 d . .
H68 H 0.403123 0.228731 0.743004 0.066 Uiso 1 1 calc R U
C67 C 0.4512(2) 0.23593(17) 0.67325(17) 0.0559(9) Uani 1 1 d . .
H67 H 0.468714 0.276603 0.685886 0.067 Uiso 1 1 calc R U
C70 C 0.4014(2) 0.1176(2) 0.6370(2) 0.0635(10) Uani 1 1 d . .
H70 H 0.384938 0.076486 0.625174 0.076 Uiso 1 1 calc R U
C69 C 0.38749(19) 0.1476(2) 0.6892(2) 0.0670(11) Uani 1 1 d . .
H69 H 0.361003 0.127540 0.712596 0.080 Uiso 1 1 calc R U
C72 C 0.59658(16) 0.06980(15) 0.20293(16) 0.0440(7) Uani 1 1 d . .
C71 C 0.59903(17) 0.09314(16) 0.27119(16) 0.0471(8) Uani 1 1 d . .
H71A H 0.644138 0.082523 0.305353 0.057 Uiso 1 1 calc R U
H71B H 0.593974 0.138908 0.269988 0.057 Uiso 1 1 calc R U
C73 C 0.56841(17) 0.01271(15) 0.17777(17) 0.0459(8) Uani 1 1 d . .
H73 H 0.549843 -0.013211 0.204076 0.055 Uiso 1 1 calc R U
C74 C 0.56712(19) -0.00686(16) 0.11442(18) 0.0522(8) Uani 1 1 d . .
H74 H 0.547157 -0.045807 0.097153 0.063 Uiso 1 1 calc R U
C76 C 0.62410(19) 0.08673(18) 0.10158(19) 0.0562(9) Uani 1 1 d . .
H76 H 0.644116 0.112032 0.075979 0.067 Uiso 1 1 calc R U
C75 C 0.5952(2) 0.03079(18) 0.07607(19) 0.0587(9) Uani 1 1 d . .
H75 H 0.594367 0.017699 0.032578 0.070 Uiso 1 1 calc R U
C77 C 0.62439(17) 0.10661(16) 0.16389(17) 0.0504(8) Uani 1 1 d . .
H77 H 0.643781 0.145907 0.180510 0.061 Uiso 1 1 calc R U
C79 C 0.25365(16) 0.04355(14) 0.41663(16) 0.0420(7) Uani 1 1 d . .
C78 C 0.25048(16) 0.06003(15) 0.34616(16) 0.0431(7) Uani 1 1 d . .
H78A H 0.209470 0.040346 0.313060 0.052 Uiso 1 1 calc R U
H78B H 0.246037 0.105616 0.339891 0.052 Uiso 1 1 calc R U
C86 C 0.39903(18) 0.11984(15) 0.01391(16) 0.0459(8) Uani 1 1 d . .
C85 C 0.40338(17) 0.08850(17) 0.07955(17) 0.0490(8) Uani 1 1 d . .
H85A H 0.418060 0.044720 0.079207 0.059 Uiso 1 1 calc R U
H85B H 0.437626 0.110015 0.117967 0.059 Uiso 1 1 calc R U
C84 C 0.20124(19) 0.06442(17) 0.43887(19) 0.0560(9) Uani 1 1 d . .
H84 H 0.165423 0.089501 0.409935 0.067 Uiso 1 1 calc R U
C83 C 0.2002(2) 0.04931(19) 0.5027(2) 0.0632(10) Uani 1 1 d . .
H83 H 0.164137 0.064303 0.517513 0.076 Uiso 1 1 calc R U
C82 C 0.2518(2) 0.01230(18) 0.54464(19) 0.0587(9) Uani 1 1 d . .
H82 H 0.251030 0.001160 0.588154 0.070 Uiso 1 1 calc R U
C81 C 0.30411(19) -0.00824(16) 0.52333(17) 0.0523(8) Uani 1 1 d . .
H81 H 0.339718 -0.033519 0.552261 0.063 Uiso 1 1 calc R U
C80 C 0.30549(17) 0.00761(15) 0.45969(16) 0.0439(7) Uani 1 1 d . .
H80 H 0.342426 -0.006399 0.445673 0.053 Uiso 1 1 calc R U
C91 C 0.4552(2) 0.15213(18) 0.00856(19) 0.0579(9) Uani 1 1 d . .
H91 H 0.496369 0.154655 0.046555 0.070 Uiso 1 1 calc R U
C90 C 0.4524(3) 0.1808(2) -0.0512(2) 0.0726(12) Uani 1 1 d . .
H90 H 0.491475 0.202669 -0.054012 0.087 Uiso 1 1 calc R U
C89 C 0.3926(3) 0.1777(2) -0.1071(2) 0.0716(12) Uani 1 1 d . .
H89 H 0.390468 0.197749 -0.148020 0.086 Uiso 1 1 calc R U
C88 C 0.3368(2) 0.1455(2) -0.1027(2) 0.0699(12) Uani 1 1 d . .
H88 H 0.296083 0.142574 -0.141126 0.084 Uiso 1 1 calc R U
C87 C 0.3391(2) 0.11687(18) -0.04211(17) 0.0576(9) Uani 1 1 d . .
H87 H 0.299766 0.095403 -0.039279 0.069 Uiso 1 1 calc R U
C96 C 0.0041(2) 0.11497(18) 0.3044(2) 0.0631(10) Uani 1 1 d . .
H96 H -0.028879 0.092074 0.317565 0.076 Uiso 1 1 calc R U
C95 C 0.02541(19) 0.09369(17) 0.2535(2) 0.0606(10) Uani 1 1 d . .
H95 H 0.008017 0.055380 0.232099 0.073 Uiso 1 1 calc R U
C94 C 0.07225(18) 0.12735(16) 0.2327(2) 0.0539(9) Uani 1 1 d . .
H94 H 0.086285 0.112403 0.196737 0.065 Uiso 1 1 calc R U
C93 C 0.09859(17) 0.18288(15) 0.26445(18) 0.0468(8) Uani 1 1 d . .
C92 C 0.1450(2) 0.22455(16) 0.24114(19) 0.0522(9) Uani 1 1 d . .
H92A H 0.121858 0.264945 0.226331 0.063 Uiso 1 1 calc R U
H92B H 0.188305 0.232382 0.279133 0.063 Uiso 1 1 calc R U
C97 C 0.0304(2) 0.16986(19) 0.3367(2) 0.0606(10) Uani 1 1 d . .
H97 H 0.016016 0.184485 0.372572 0.073 Uiso 1 1 calc R U
C101 C 0.3845(2) 0.39705(18) -0.0041(2) 0.0661(10) Uani 1 1 d . .
H101 H 0.339938 0.408760 -0.003936 0.079 Uiso 1 1 calc R U
C100 C 0.41152(19) 0.34014(17) 0.02097(17) 0.0530(8) Uani 1 1 d . .
C99 C 0.36853(18) 0.29327(16) 0.04281(18) 0.0499(8) Uani 1 1 d . .
H99A H 0.340466 0.268560 0.003415 0.060 Uiso 1 1 calc R U
H99B H 0.398992 0.264546 0.076602 0.060 Uiso 1 1 calc R U
C98 C 0.07774(19) 0.20358(16) 0.31716(18) 0.0527(8) Uani 1 1 d . .
H98 H 0.096074 0.241131 0.339891 0.063 Uiso 1 1 calc R U
C102 C 0.4225(3) 0.4375(2) -0.0297(2) 0.0774(12) Uani 1 1 d . .
H102 H 0.403191 0.476420 -0.047702 0.093 Uiso 1 1 calc R U

loop_
_atom_site_aniso_label
_atom_site_aniso_U_11
_atom_site_aniso_U_22
_atom_site_aniso_U_33
_atom_site_aniso_U_23
_atom_site_aniso_U_13
_atom_site_aniso_U_12
O1 0.0464(12) 0.0416(12) 0.0441(12) 0.0047(10) 0.0172(10) 0.0063(9)
Cl1 0.212(2) 0.176(2) 0.1183(14) -0.0057(14) 0.0652(15) -0.0610(18)
C1 0.0425(16) 0.0255(14) 0.0429(17) -0.0015(12) 0.0173(13) 0.0011(12)
O2 0.0581(14) 0.0336(11) 0.0498(13) -0.0086(10) 0.0256(11) -0.0073(10)
Cl2 0.246(3) 0.1096(15) 0.183(2) 0.0171(15) -0.055(2) -0.0385(17)
C2 0.0383(16) 0.0308(15) 0.0459(17) -0.0016(13) 0.0178(13) -0.0008(12)
O3 0.0482(13) 0.0543(13) 0.0378(11) 0.0038(10) 0.0165(9) 0.0069(10)
Cl3 0.0962(10) 0.1397(14) 0.0884(9) 0.0139(9) 0.0254(7) 0.0285(9)
C3 0.0437(17) 0.0338(15) 0.0384(16) -0.0043(13) 0.0151(13) -0.0009(13)
O4 0.0505(13) 0.0511(13) 0.0473(13) -0.0123(11) 0.0218(10) -0.0081(10)
Cl4 0.1028(12) 0.1852(19) 0.1185(13) 0.0243(12) 0.0488(10) 0.0323(12)
C4 0.0423(17) 0.0270(14) 0.0441(17) -0.0021(13) 0.0172(13) -0.0029(12)
O5 0.0569(14) 0.0419(12) 0.0548(14) 0.0014(10) 0.0319(11) 0.0029(10)
C5 0.0408(16) 0.0312(15) 0.0472(18) -0.0022(13) 0.0195(14) -0.0036(12)
O7 0.0419(12) 0.0531(13) 0.0465(12) -0.0045(10) 0.0207(10) -0.0070(10)
C7 0.0421(17) 0.0375(16) 0.0460(17) -0.0059(14) 0.0168(14) -0.0076(13)
O8 0.0523(13) 0.0627(15) 0.0442(12) -0.0173(11) 0.0201(10) -0.0106(11)
C8 0.0364(16) 0.0384(16) 0.0410(16) -0.0080(13) 0.0109(13) -0.0063(13)
O9 0.0585(14) 0.0366(12) 0.0678(15) -0.0017(11) 0.0376(12) 0.0016(10)
C9 0.0385(16) 0.0405(17) 0.0424(17) -0.0059(14) 0.0127(13) -0.0028(13)
O10 0.0553(14) 0.0539(14) 0.0511(13) 0.0009(11) 0.0251(11) 0.0103(11)
C10 0.0412(17) 0.0429(17) 0.0381(16) -0.0029(14) 0.0116(13) -0.0031(13)
O110 0.0395(12) 0.0498(13) 0.0423(12) -0.0039(10) 0.0178(9) -0.0017(9)
C105 0.063(2) 0.069(2) 0.059(2) -0.0138(19) 0.0310(19) -0.0046(19)
C104 0.071(3) 0.084(3) 0.070(3) -0.025(2) 0.039(2) -0.023(2)
C103 0.097(3) 0.067(3) 0.083(3) -0.020(2) 0.054(3) -0.023(3)
C109 0.200(7) 0.060(3) 0.269(9) -0.004(4) -0.135(6) -0.014(3)
C108 0.202(7) 0.061(3) 0.272(9) -0.002(4) -0.134(6) -0.017(3)
C107 0.161(5) 0.125(4) 0.148(5) 0.012(4) -0.034(4) -0.005(4)
C106 0.159(5) 0.123(4) 0.145(5) 0.011(4) -0.033(4) -0.005(4)
C6 0.0478(18) 0.0304(15) 0.0408(16) -0.0024(13) 0.0181(14) -0.0017(13)
C12 0.0387(16) 0.0454(18) 0.0397(16) -0.0073(14) 0.0127(13) 0.0011(13)
C11 0.0375(16) 0.0408(17) 0.0376(16) -0.0086(13) 0.0044(13) -0.0010(13)
C13 0.0413(17) 0.0447(18) 0.0437(17) -0.0043(14) 0.0174(13) -0.0054(14)
C15 0.0392(16) 0.0362(16) 0.0383(16) -0.0022(13) 0.0052(12) 0.0063(13)
C14 0.0409(17) 0.0422(17) 0.0368(16) -0.0038(14) 0.0053(13) 0.0000(13)
C16 0.0426(17) 0.0455(18) 0.0376(16) -0.0055(14) 0.0109(13) 0.0036(14)
C19 0.0458(17) 0.0379(16) 0.0366(16) -0.0019(13) 0.0122(13) 0.0068(14)
C18 0.0383(16) 0.0339(15) 0.0381(16) 0.0007(13) 0.0075(12) 0.0061(12)
C17 0.0427(17) 0.0411(17) 0.0394(16) -0.0014(14) 0.0115(13) 0.0025(13)
C22 0.0421(17) 0.0259(14) 0.0394(16) -0.0047(12) 0.0084(13) -0.0001(12)
C21 0.0439(17) 0.0332(15) 0.0390(16) -0.0002(13) 0.0111(13) 0.0063(13)
C20 0.0387(16) 0.0404(17) 0.0399(16) 0.0002(14) 0.0102(13) 0.0021(13)
C25 0.0425(17) 0.0263(14) 0.0387(16) -0.0040(12) 0.0089(13) -0.0014(12)
C24 0.0405(16) 0.0283(14) 0.0451(17) -0.0026(13) 0.0126(13) -0.0012(12)
C23 0.0466(17) 0.0273(14) 0.0355(16) -0.0023(12) 0.0118(13) -0.0003(12)
C26 0.0444(17) 0.0300(15) 0.0396(16) -0.0033(13) 0.0119(13) 0.0007(13)
C27 0.0412(16) 0.0329(15) 0.0398(16) -0.0037(13) 0.0126(13) 0.0022(12)
C29 0.0367(15) 0.0341(15) 0.0337(15) -0.0016(12) 0.0044(12) 0.0063(12)
C28 0.0416(16) 0.0327(15) 0.0389(16) -0.0029(13) 0.0074(13) 0.0016(13)
C30 0.0383(16) 0.0331(15) 0.0353(15) 0.0000(12) 0.0093(12) 0.0015(12)
C34 0.0407(16) 0.0339(15) 0.0379(16) -0.0028(13) 0.0110(13) 0.0058(13)
C33 0.0432(17) 0.0342(16) 0.0368(15) 0.0037(13) 0.0117(13) 0.0053(13)
C32 0.0385(16) 0.0318(15) 0.0354(15) 0.0005(12) 0.0078(12) 0.0039(12)
C31 0.0417(16) 0.0341(16) 0.0358(15) -0.0004(13) 0.0112(12) 0.0022(12)
C35 0.0406(16) 0.0332(15) 0.0396(16) 0.0017(13) 0.0139(13) 0.0027(12)
C36 0.0426(17) 0.0468(18) 0.0418(17) -0.0036(14) 0.0155(13) -0.0004(14)
C38 0.0483(18) 0.0320(15) 0.0423(17) -0.0008(13) 0.0203(14) 0.0026(13)
C37 0.0455(17) 0.0363(16) 0.0430(17) -0.0017(14) 0.0193(14) 0.0046(13)
C40 0.0484(19) 0.0471(19) 0.061(2) 0.0007(16) 0.0296(17) 0.0019(15)
C39 0.0437(18) 0.0377(17) 0.0507(19) -0.0022(14) 0.0170(14) -0.0003(13)
C41 0.057(2) 0.083(3) 0.0442(19) -0.0037(18) 0.0283(17) -0.0039(19)
C43 0.0466(18) 0.055(2) 0.0460(18) -0.0066(16) 0.0228(15) -0.0067(15)
C42 0.052(2) 0.075(3) 0.0455(19) -0.0035(18) 0.0186(16) -0.0036(18)
C47 0.0441(19) 0.061(2) 0.063(2) 0.0023(18) 0.0251(17) -0.0022(16)
C46 0.055(2) 0.071(3) 0.060(2) -0.0170(19) 0.0261(18) -0.0165(18)
C45 0.052(2) 0.065(2) 0.069(2) -0.0205(19) 0.0322(18) -0.0103(18)
C44 0.0460(18) 0.0463(18) 0.0434(17) -0.0023(15) 0.0187(14) -0.0037(14)
C49 0.056(2) 0.054(2) 0.0488(19) -0.0118(16) 0.0260(16) -0.0089(16)
C48 0.058(2) 0.060(2) 0.065(2) -0.0108(19) 0.0349(18) -0.0015(17)
C50 0.059(2) 0.0448(18) 0.0475(19) 0.0029(15) 0.0277(16) 0.0026(15)
C52 0.058(2) 0.0391(17) 0.0426(17) -0.0057(14) 0.0203(15) -0.0026(15)
C51 0.0536(19) 0.0441(18) 0.0412(17) -0.0051(14) 0.0203(15) -0.0014(15)
C54 0.067(2) 0.050(2) 0.059(2) -0.0043(17) 0.0308(18) 0.0096(17)
C53 0.067(2) 0.0387(18) 0.055(2) -0.0002(15) 0.0241(17) 0.0035(16)
C56 0.070(2) 0.053(2) 0.057(2) 0.0109(17) 0.0343(18) 0.0122(18)
C55 0.078(3) 0.059(2) 0.057(2) 0.0081(18) 0.0406(19) 0.0121(19)
C58 0.0415(18) 0.0493(19) 0.063(2) -0.0083(17) 0.0229(16) -0.0063(15)
C57 0.053(2) 0.056(2) 0.069(2) 0.0010(18) 0.0312(18) 0.0013(17)
C61 0.058(2) 0.077(3) 0.075(3) -0.024(2) 0.029(2) 0.002(2)
C60 0.055(2) 0.081(3) 0.076(3) -0.006(2) 0.019(2) 0.017(2)
C59 0.052(2) 0.064(2) 0.059(2) -0.0054(19) 0.0194(17) 0.0022(18)
C62 0.058(2) 0.070(3) 0.067(2) -0.013(2) 0.0315(19) -0.012(2)
C63 0.052(2) 0.056(2) 0.067(2) -0.0020(18) 0.0265(18) -0.0057(17)
C64 0.052(2) 0.055(2) 0.0481(19) -0.0104(16) 0.0197(15) -0.0044(16)
C66 0.079(2) 0.0452(19) 0.0358(17) 0.0024(15) 0.0199(16) 0.0002(17)
C65 0.0480(18) 0.055(2) 0.0386(17) -0.0059(15) 0.0154(14) -0.0001(15)
C68 0.049(2) 0.070(2) 0.0462(19) -0.0067(18) 0.0157(15) 0.0111(18)
C67 0.078(3) 0.0439(19) 0.0427(19) 0.0013(16) 0.0160(17) 0.0069(17)
C70 0.055(2) 0.076(3) 0.064(2) -0.023(2) 0.0255(18) -0.0158(19)
C69 0.052(2) 0.093(3) 0.062(2) -0.019(2) 0.0280(18) -0.017(2)
C72 0.0379(17) 0.0488(19) 0.0450(17) -0.0043(15) 0.0136(14) 0.0036(14)
C71 0.0443(18) 0.0506(19) 0.0473(18) -0.0054(15) 0.0166(14) -0.0026(15)
C73 0.0472(18) 0.0396(17) 0.055(2) 0.0002(15) 0.0220(15) 0.0024(14)
C74 0.061(2) 0.0453(19) 0.055(2) -0.0100(16) 0.0261(17) 0.0008(16)
C76 0.059(2) 0.059(2) 0.060(2) -0.0005(18) 0.0319(18) -0.0003(18)
C75 0.065(2) 0.066(2) 0.053(2) -0.0116(19) 0.0304(18) 0.0008(19)
C77 0.0462(19) 0.050(2) 0.058(2) -0.0041(16) 0.0212(16) -0.0066(15)
C79 0.0477(18) 0.0311(15) 0.0494(18) 0.0003(14) 0.0194(14) -0.0047(13)
C78 0.0465(18) 0.0390(17) 0.0447(17) 0.0036(14) 0.0164(14) 0.0059(14)
C86 0.056(2) 0.0428(18) 0.0424(18) -0.0021(14) 0.0212(15) 0.0113(15)
C85 0.0510(19) 0.052(2) 0.0466(18) 0.0005(16) 0.0201(15) 0.0097(16)
C84 0.057(2) 0.056(2) 0.061(2) 0.0146(18) 0.0287(18) 0.0126(17)
C83 0.066(2) 0.072(3) 0.062(2) 0.010(2) 0.036(2) 0.011(2)
C82 0.074(3) 0.056(2) 0.049(2) 0.0023(17) 0.0244(19) -0.0075(19)
C81 0.059(2) 0.0440(19) 0.0466(19) 0.0001(15) 0.0086(16) -0.0022(16)
C80 0.0468(18) 0.0400(17) 0.0441(18) -0.0040(14) 0.0142(14) -0.0019(14)
C91 0.065(2) 0.060(2) 0.058(2) -0.0097(18) 0.0321(18) 0.0031(18)
C90 0.094(3) 0.063(3) 0.084(3) 0.003(2) 0.061(3) 0.004(2)
C89 0.100(3) 0.067(3) 0.069(3) 0.022(2) 0.055(3) 0.034(2)
C88 0.079(3) 0.083(3) 0.051(2) 0.017(2) 0.026(2) 0.029(2)
C87 0.062(2) 0.065(2) 0.048(2) 0.0028(18) 0.0210(17) 0.0106(18)
C96 0.057(2) 0.051(2) 0.094(3) 0.017(2) 0.042(2) 0.0005(17)
C95 0.056(2) 0.0385(18) 0.097(3) -0.0008(19) 0.037(2) -0.0042(16)
C94 0.050(2) 0.0410(18) 0.079(2) -0.0071(17) 0.0327(18) -0.0014(15)
C93 0.0511(19) 0.0345(16) 0.062(2) 0.0019(15) 0.0287(16) 0.0027(14)
C92 0.062(2) 0.0432(18) 0.062(2) -0.0144(16) 0.0343(18) -0.0092(16)
C97 0.067(2) 0.059(2) 0.067(2) 0.0137(19) 0.037(2) 0.0106(19)
C101 0.075(3) 0.056(2) 0.075(3) 0.004(2) 0.036(2) -0.001(2)
C100 0.063(2) 0.052(2) 0.0484(19) -0.0083(16) 0.0242(16) -0.0042(17)
C99 0.055(2) 0.0479(19) 0.0526(19) 0.0000(16) 0.0254(16) 0.0051(15)
C98 0.060(2) 0.0443(19) 0.060(2) 0.0018(16) 0.0279(17) 0.0012(16)
C102 0.096(3) 0.058(2) 0.088(3) 0.000(2) 0.043(3) -0.012(2)

loop_
_atom_type_symbol
_atom_type_description
_atom_type_scat_dispersion_real
_atom_type_scat_dispersion_imag
_atom_type_scat_source
C C 0.0033 0.0016 'International Tables Vol C Tables 4.2.6.8 and 6.1.1.4'
H H 0.0000 0.0000 'International Tables Vol C Tables 4.2.6.8 and 6.1.1.4'
O O 0.0106 0.0060 'International Tables Vol C Tables 4.2.6.8 and 6.1.1.4'
Cl Cl 0.1484 0.1585 'International Tables Vol C Tables 4.2.6.8 and 6.1.1.4'

loop_
_geom_angle_atom_site_label_1
_geom_angle_atom_site_label_2
_geom_angle_atom_site_label_3
_geom_angle
C23 O1 C78 116.7(2)
C106 Cl1 C107 44.7(3)
C2 C1 C6 118.3(3)
C2 C1 C35 121.3(3)
C6 C1 C35 120.4(3)
C30 O2 C92 117.4(2)
O110 C2 C3 122.6(3)
O110 C2 C1 116.7(3)
C3 C2 C1 120.6(3)
C26 O3 C85 117.7(2)
C2 C3 C4 121.1(3)
C2 C3 H3 119.4
C4 C3 H3 119.4
C19 O4 C71 117.3(2)
C5 C4 C3 118.1(3)
C5 C4 C7 122.0(3)
C3 C4 C7 119.7(3)
C9 O5 C50 117.3(2)
C6 C5 C4 121.1(3)
C6 C5 O7 123.5(3)
C4 C5 O7 115.4(3)
C5 O7 C43 118.7(2)
C4 C7 C8 110.1(2)
C4 C7 H7A 109.6
C8 C7 H7A 109.6
C4 C7 H7B 109.6
C8 C7 H7B 109.6
H7A C7 H7B 108.1
C16 O8 C64 116.9(2)
C13 C8 C9 118.2(3)
C13 C8 C7 120.0(3)
C9 C8 C7 121.6(3)
C33 O9 C99 118.8(2)
O5 C9 C10 123.4(3)
O5 C9 C8 116.5(3)
C10 C9 C8 120.0(3)
C12 O10 C57 117.0(3)
C9 C10 C11 122.0(3)
C9 C10 H10 119.0
C11 C10 H10 119.0
C2 O110 C36 117.3(2)
C100 C105 C104 120.9(4)
C100 C105 H105 119.5
C104 C105 H105 119.5
C103 C104 C105 120.1(4)
C103 C104 H104 120.0
C105 C104 H104 120.0
C102 C103 C104 118.9(4)
C102 C103 H103 120.5
C104 C103 H103 120.5
C108 C109 Cl4 100.12(19)
C108 C109 H10E 111.7
Cl4 C109 H10E 111.7
C108 C109 H10F 111.7
Cl4 C109 H10F 111.7
H10E C109 H10F 109.5
C109 C108 Cl3 101.1(2)
C109 C108 H10G 111.6
Cl3 C108 H10G 111.6
C109 C108 H10H 111.6
Cl3 C108 H10H 111.6
H10G C108 H10H 109.4
C106 C107 Cl2 96.7(5)
C106 C107 Cl1 52.0(4)
Cl2 C107 Cl1 148.1(4)
C106 C107 H10A 112.4
Cl2 C107 H10A 112.4
Cl1 C107 H10A 88.5
C106 C107 H10B 112.4
Cl2 C107 H10B 112.4
Cl1 C107 H10B 80.0
H10A C107 H10B 110.0
C107 C106 Cl1 83.4(4)
C107 C106 H10C 114.7
Cl1 C106 H10C 114.7
C107 C106 H10D 114.7
Cl1 C106 H10D 114.7
H10C C106 H10D 111.8
C5 C6 C1 120.7(3)
C5 C6 H6 119.7
C1 C6 H6 119.7
C13 C12 O10 123.0(3)
C13 C12 C11 120.9(3)
O10 C12 C11 116.2(3)
C10 C11 C12 117.4(3)
C10 C11 C14 120.2(3)
C12 C11 C14 122.4(3)
C12 C13 C8 121.5(3)
C12 C13 H13 119.2
C8 C13 H13 119.2
C20 C15 C16 118.4(3)
C20 C15 C14 119.6(3)
C16 C15 C14 121.9(3)
C11 C14 C15 112.9(2)
C11 C14 H14A 109.0
C15 C14 H14A 109.0
C11 C14 H14B 109.0
C15 C14 H14B 109.0
H14A C14 H14B 107.8
O8 C16 C17 123.5(3)
O8 C16 C15 116.9(3)
C17 C16 C15 119.6(3)
O4 C19 C18 116.1(3)
O4 C19 C20 123.4(3)
C18 C19 C20 120.5(3)
C19 C18 C17 117.7(3)
C19 C18 C21 121.3(3)
C17 C18 C21 121.0(3)
C16 C17 C18 122.1(3)
C16 C17 H17 118.9
C18 C17 H17 118.9
C27 C22 C23 118.2(3)
C27 C22 C21 120.8(3)
C23 C22 C21 121.0(3)
C18 C21 C22 112.5(2)
C18 C21 H21A 109.1
C22 C21 H21A 109.1
C18 C21 H21B 109.1
C22 C21 H21B 109.1
H21A C21 H21B 107.8
C15 C20 C19 121.6(3)
C15 C20 H20 119.2
C19 C20 H20 119.2
C24 C25 C26 118.7(3)
C24 C25 C28 120.0(3)
C26 C25 C28 121.1(3)
C25 C24 C23 120.8(3)
C25 C24 H24 119.6
C23 C24 H24 119.6
O1 C23 C22 116.7(3)
O1 C23 C24 122.8(3)
C22 C23 C24 120.5(3)
O3 C26 C27 123.9(3)
O3 C26 C25 115.9(3)
C27 C26 C25 120.1(3)
C22 C27 C26 121.6(3)
C22 C27 H27 119.2
C26 C27 H27 119.2
C34 C29 C30 118.7(3)
C34 C29 C28 121.0(3)
C30 C29 C28 120.2(3)
C29 C28 C25 109.7(2)
C29 C28 H28A 109.7
C25 C28 H28A 109.7
C29 C28 H28B 109.7
C25 C28 H28B 109.7
H28A C28 H28B 108.2
O2 C30 C29 116.9(3)
O2 C30 C31 123.3(3)
C29 C30 C31 119.8(3)
C29 C34 C33 121.2(3)
C29 C34 H34 119.4
C33 C34 H34 119.4
O9 C33 C34 123.5(3)
O9 C33 C32 115.9(3)
C34 C33 C32 120.5(3)
C31 C32 C33 118.5(3)
C31 C32 C35 120.3(3)
C33 C32 C35 121.2(3)
C32 C31 C30 121.2(3)
C32 C31 H31 119.4
C30 C31 H31 119.4
C1 C35 C32 113.6(2)
C1 C35 H35A 108.8
C32 C35 H35A 108.8
C1 C35 H35B 108.8
C32 C35 H35B 108.8
H35A C35 H35B 107.7
O110 C36 C37 110.3(2)
O110 C36 H36A 109.6
C37 C36 H36A 109.6
O110 C36 H36B 109.6
C37 C36 H36B 109.6
H36A C36 H36B 108.1
C39 C38 C37 120.4(3)
C39 C38 H38 119.8
C37 C38 H38 119.8
C38 C37 C42 118.6(3)
C38 C37 C36 121.9(3)
C42 C37 C36 119.4(3)
C41 C40 C39 119.1(3)
C41 C40 H40 120.4
C39 C40 H40 120.4
C40 C39 C38 120.6(3)
C40 C39 H39 119.7
C38 C39 H39 119.7
C40 C41 C42 120.6(3)
C40 C41 H41 119.7
C42 C41 H41 119.7
O7 C43 C44 107.8(2)
O7 C43 H43A 110.1
C44 C43 H43A 110.1
O7 C43 H43B 110.1
C44 C43 H43B 110.1
H43A C43 H43B 108.5
C41 C42 C37 120.6(3)
C41 C42 H42 119.7
C37 C42 H42 119.7
C46 C47 C48 119.2(3)
C46 C47 H47 120.4
C48 C47 H47 120.4
C47 C46 C45 120.6(3)
C47 C46 H46 119.7
C45 C46 H46 119.7
C44 C45 C46 120.3(3)
C44 C45 H45 119.9
C46 C45 H45 119.9
C45 C44 C49 118.4(3)
C45 C44 C43 121.7(3)
C49 C44 C43 119.9(3)
C48 C49 C44 120.6(3)
C48 C49 H49 119.7
C44 C49 H49 119.7
C49 C48 C47 120.8(3)
C49 C48 H48 119.6
C47 C48 H48 119.6
O5 C50 C51 110.7(3)
O5 C50 H50A 109.5
C51 C50 H50A 109.5
O5 C50 H50B 109.5
C51 C50 H50B 109.5
H50A C50 H50B 108.1
C51 C52 C53 120.4(3)
C51 C52 H52 119.8
C53 C52 H52 119.8
C52 C51 C56 118.4(3)
C52 C51 C50 123.1(3)
C56 C51 C50 118.5(3)
C53 C54 C55 119.5(3)
C53 C54 H54 120.2
C55 C54 H54 120.2
C54 C53 C52 120.5(3)
C54 C53 H53 119.7
C52 C53 H53 119.7
C55 C56 C51 121.3(3)
C55 C56 H56 119.4
C51 C56 H56 119.4
C56 C55 C54 119.9(3)
C56 C55 H55 120.0
C54 C55 H55 120.0
C59 C58 C63 118.5(3)
C59 C58 C57 123.3(3)
C63 C58 C57 118.1(3)
O10 C57 C58 111.0(3)
O10 C57 H57A 109.4
C58 C57 H57A 109.4
O10 C57 H57B 109.4
C58 C57 H57B 109.4
H57A C57 H57B 108.0
C62 C61 C60 119.6(4)
C62 C61 H61 120.2
C60 C61 H61 120.2
C61 C60 C59 120.3(4)
C61 C60 H60 119.8
C59 C60 H60 119.8
C58 C59 C60 119.9(4)
C58 C59 H59 120.0
C60 C59 H59 120.0
C61 C62 C63 120.5(4)
C61 C62 H62 119.8
C63 C62 H62 119.8
C62 C63 C58 121.1(4)
C62 C63 H63 119.4
C58 C63 H63 119.4
O8 C64 C65 110.1(3)
O8 C64 H64A 109.6
C65 C64 H64A 109.6
O8 C64 H64B 109.6
C65 C64 H64B 109.6
H64A C64 H64B 108.2
C67 C66 C65 120.6(3)
C67 C66 H66 119.7
C65 C66 H66 119.7
C66 C65 C70 118.4(3)
C66 C65 C64 122.4(3)
C70 C65 C64 119.2(3)
C67 C68 C69 119.5(3)
C67 C68 H68 120.2
C69 C68 H68 120.2
C68 C67 C66 120.9(4)
C68 C67 H67 119.6
C66 C67 H67 119.6
C69 C70 C65 121.0(4)
C69 C70 H70 119.5
C65 C70 H70 119.5
C70 C69 C68 119.6(4)
C70 C69 H69 120.2
C68 C69 H69 120.2
C73 C72 C77 118.8(3)
C73 C72 C71 122.4(3)
C77 C72 C71 118.8(3)
O4 C71 C72 109.5(3)
O4 C71 H71A 109.8
C72 C71 H71A 109.8
O4 C71 H71B 109.8
C72 C71 H71B 109.8
H71A C71 H71B 108.2
C72 C73 C74 120.4(3)
C72 C73 H73 119.8
C74 C73 H73 119.8
C73 C74 C75 119.9(3)
C73 C74 H74 120.1
C75 C74 H74 120.1
C75 C76 C77 120.6(3)
C75 C76 H76 119.7
C77 C76 H76 119.7
C76 C75 C74 119.5(3)
C76 C75 H75 120.2
C74 C75 H75 120.2
C76 C77 C72 120.7(3)
C76 C77 H77 119.6
C72 C77 H77 119.6
C80 C79 C84 118.5(3)
C80 C79 C78 123.2(3)
C84 C79 C78 118.3(3)
O1 C78 C79 110.0(2)
O1 C78 H78A 109.7
C79 C78 H78A 109.7
O1 C78 H78B 109.7
C79 C78 H78B 109.7
H78A C78 H78B 108.2
C91 C86 C87 118.7(3)
C91 C86 C85 120.2(3)
C87 C86 C85 121.1(3)
O3 C85 C86 108.0(3)
O3 C85 H85A 110.1
C86 C85 H85A 110.1
O3 C85 H85B 110.1
C86 C85 H85B 110.1
H85A C85 H85B 108.4
C79 C84 C83 121.1(3)
C79 C84 H84 119.5
C83 C84 H84 119.5
C82 C83 C84 119.6(3)
C82 C83 H83 120.2
C84 C83 H83 120.2
C81 C82 C83 119.8(3)
C81 C82 H82 120.1
C83 C82 H82 120.1
C82 C81 C80 120.4(3)
C82 C81 H81 119.8
C80 C81 H81 119.8
C79 C80 C81 120.6(3)
C79 C80 H80 119.7
C81 C80 H80 119.7
C90 C91 C86 121.0(4)
C90 C91 H91 119.5
C86 C91 H91 119.5
C91 C90 C89 120.2(4)
C91 C90 H90 119.9
C89 C90 H90 119.9
C88 C89 C90 119.4(4)
C88 C89 H89 120.3
C90 C89 H89 120.3
C89 C88 C87 120.6(4)
C89 C88 H88 119.7
C87 C88 H88 119.7
C86 C87 C88 120.0(4)
C86 C87 H87 120.0
C88 C87 H87 120.0
C95 C96 C97 119.8(3)
C95 C96 H96 120.1
C97 C96 H96 120.1
C96 C95 C94 120.7(3)
C96 C95 H95 119.6
C94 C95 H95 119.6
C95 C94 C93 119.9(3)
C95 C94 H94 120.0
C93 C94 H94 120.0
C98 C93 C94 119.0(3)
C98 C93 C92 117.8(3)
C94 C93 C92 123.0(3)
O2 C92 C93 110.4(3)
O2 C92 H92A 109.6
C93 C92 H92A 109.6
O2 C92 H92B 109.6
C93 C92 H92B 109.6
H92A C92 H92B 108.1
C96 C97 C98 120.2(3)
C96 C97 H97 119.9
C98 C97 H97 119.9
C100 C101 C102 119.9(4)
C100 C101 H101 120.1
C102 C101 H101 120.1
C105 C100 C101 118.9(4)
C105 C100 C99 120.4(3)
C101 C100 C99 120.6(3)
O9 C99 C100 108.6(3)
O9 C99 H99A 110.0
C100 C99 H99A 110.0
O9 C99 H99B 110.0
C100 C99 H99B 110.0
H99A C99 H99B 108.3
C97 C98 C93 120.3(3)
C97 C98 H98 119.9
C93 C98 H98 119.9
C103 C102 C101 121.0(4)
C103 C102 H102 119.5
C101 C102 H102 119.5

loop_
_geom_bond_atom_site_label_1
_geom_bond_atom_site_label_2
_geom_bond_distance
O1 C23 1.384(3)
O1 C78 1.419(4)
Cl1 C106 1.734(7)
Cl1 C107 2.187(8)
C1 C2 1.386(4)
C1 C6 1.397(4)
C1 C35 1.508(4)
O2 C30 1.369(4)
O2 C92 1.408(4)
Cl2 C107 1.673(8)
C2 O110 1.383(3)
C2 C3 1.385(4)
O3 C26 1.380(4)
O3 C85 1.412(4)
Cl3 C108 1.8512(10)
C3 C4 1.390(4)
C3 H3 0.9500
O4 C19 1.382(4)
O4 C71 1.413(4)
Cl4 C109 1.8509(10)
C4 C5 1.385(4)
C4 C7 1.515(4)
O5 C9 1.378(4)
O5 C50 1.405(4)
C5 C6 1.382(4)
C5 O7 1.389(4)
O7 C43 1.419(4)
C7 C8 1.515(4)
C7 H7A 0.9900
C7 H7B 0.9900
O8 C16 1.382(4)
O8 C64 1.426(4)
C8 C13 1.391(4)
C8 C9 1.396(4)
O9 C33 1.380(4)
O9 C99 1.415(4)
C9 C10 1.390(4)
O10 C12 1.385(4)
O10 C57 1.408(4)
C10 C11 1.395(4)
C10 H10 0.9500
O110 C36 1.414(4)
C105 C100 1.363(5)
C105 C104 1.387(6)
C105 H105 0.9500
C104 C103 1.375(7)
C104 H104 0.9500
C103 C102 1.359(6)
C103 H103 0.9500
C109 C108 1.5379(10)
C109 H10E 0.9900
C109 H10F 0.9900
C108 H10G 0.9900
C108 H10H 0.9900
C107 C106 1.547(7)
C107 H10A 0.9900
C107 H10B 0.9900
C106 H10C 0.9900
C106 H10D 0.9900
C6 H6 0.9500
C12 C13 1.382(5)
C12 C11 1.396(4)
C11 C14 1.510(4)
C13 H13 0.9500
C15 C20 1.381(4)
C15 C16 1.401(4)
C15 C14 1.524(4)
C14 H14A 0.9900
C14 H14B 0.9900
C16 C17 1.389(4)
C19 C18 1.390(4)
C19 C20 1.395(4)
C18 C17 1.394(4)
C18 C21 1.506(4)
C17 H17 0.9500
C22 C27 1.383(4)
C22 C23 1.392(4)
C22 C21 1.522(4)
C21 H21A 0.9900
C21 H21B 0.9900
C20 H20 0.9500
C25 C24 1.384(4)
C25 C26 1.392(4)
C25 C28 1.520(4)
C24 C23 1.398(4)
C24 H24 0.9500
C26 C27 1.391(4)
C27 H27 0.9500
C29 C34 1.385(4)
C29 C30 1.394(4)
C29 C28 1.518(4)
C28 H28A 0.9900
C28 H28B 0.9900
C30 C31 1.396(4)
C34 C33 1.386(4)
C34 H34 0.9500
C33 C32 1.386(4)
C32 C31 1.386(4)
C32 C35 1.516(4)
C31 H31 0.9500
C35 H35A 0.9900
C35 H35B 0.9900
C36 C37 1.496(4)
C36 H36A 0.9900
C36 H36B 0.9900
C38 C39 1.383(4)
C38 C37 1.384(4)
C38 H38 0.9500
C37 C42 1.384(4)
C40 C41 1.371(5)
C40 C39 1.380(4)
C40 H40 0.9500
C39 H39 0.9500
C41 C42 1.383(5)
C41 H41 0.9500
C43 C44 1.503(4)
C43 H43A 0.9900
C43 H43B 0.9900
C42 H42 0.9500
C47 C46 1.357(5)
C47 C48 1.378(5)
C47 H47 0.9500
C46 C45 1.396(5)
C46 H46 0.9500
C45 C44 1.381(5)
C45 H45 0.9500
C44 C49 1.383(4)
C49 C48 1.375(5)
C49 H49 0.9500
C48 H48 0.9500
C50 C51 1.510(4)
C50 H50A 0.9900
C50 H50B 0.9900
C52 C51 1.380(5)
C52 C53 1.385(5)
C52 H52 0.9500
C51 C56 1.392(5)
C54 C53 1.378(5)
C54 C55 1.380(5)
C54 H54 0.9500
C53 H53 0.9500
C56 C55 1.371(5)
C56 H56 0.9500
C55 H55 0.9500
C58 C59 1.376(5)
C58 C63 1.384(5)
C58 C57 1.502(5)
C57 H57A 0.9900
C57 H57B 0.9900
C61 C62 1.353(6)
C61 C60 1.379(6)
C61 H61 0.9500
C60 C59 1.388(5)
C60 H60 0.9500
C59 H59 0.9500
C62 C63 1.369(5)
C62 H62 0.9500
C63 H63 0.9500
C64 C65 1.503(4)
C64 H64A 0.9900
C64 H64B 0.9900
C66 C67 1.377(5)
C66 C65 1.389(5)
C66 H66 0.9500
C65 C70 1.396(5)
C68 C67 1.375(5)
C68 C69 1.395(6)
C68 H68 0.9500
C67 H67 0.9500
C70 C69 1.383(5)
C70 H70 0.9500
C69 H69 0.9500
C72 C73 1.385(5)
C72 C77 1.392(5)
C72 C71 1.504(4)
C71 H71A 0.9900
C71 H71B 0.9900
C73 C74 1.387(5)
C73 H73 0.9500
C74 C75 1.396(5)
C74 H74 0.9500
C76 C75 1.369(5)
C76 C77 1.375(5)
C76 H76 0.9500
C75 H75 0.9500
C77 H77 0.9500
C79 C80 1.380(5)
C79 C84 1.384(5)
C79 C78 1.502(4)
C78 H78A 0.9900
C78 H78B 0.9900
C86 C91 1.383(5)
C86 C87 1.390(5)
C86 C85 1.510(5)
C85 H85A 0.9900
C85 H85B 0.9900
C84 C83 1.386(5)
C84 H84 0.9500
C83 C82 1.382(5)
C83 H83 0.9500
C82 C81 1.367(5)
C82 H82 0.9500
C81 C80 1.389(5)
C81 H81 0.9500
C80 H80 0.9500
C91 C90 1.381(5)
C91 H91 0.9500
C90 C89 1.386(7)
C90 H90 0.9500
C89 C88 1.369(6)
C89 H89 0.9500
C88 C87 1.400(5)
C88 H88 0.9500
C87 H87 0.9500
C96 C95 1.362(5)
C96 C97 1.380(6)
C96 H96 0.9500
C95 C94 1.387(5)
C95 H95 0.9500
C94 C93 1.387(5)
C94 H94 0.9500
C93 C98 1.387(5)
C93 C92 1.505(5)
C92 H92A 0.9900
C92 H92B 0.9900
C97 C98 1.381(5)
C97 H97 0.9500
C101 C100 1.375(5)
C101 C102 1.391(6)
C101 H101 0.9500
C100 C99 1.509(5)
C99 H99A 0.9900
C99 H99B 0.9900
C98 H98 0.9500
C102 H102 0.9500

loop_
_geom_torsion_atom_site_label_1
_geom_torsion_atom_site_label_2
_geom_torsion_atom_site_label_3
_geom_torsion_atom_site_label_4
_geom_torsion
C6 C1 C2 O110 -179.0(2)
C35 C1 C2 O110 0.5(4)
C6 C1 C2 C3 0.8(4)
C35 C1 C2 C3 -179.7(3)
O110 C2 C3 C4 178.3(3)
C1 C2 C3 C4 -1.6(4)
C2 C3 C4 C5 0.4(4)
C2 C3 C4 C7 -175.5(3)
C3 C4 C5 C6 1.6(4)
C7 C4 C5 C6 177.4(3)
C3 C4 C5 O7 -178.8(2)
C7 C4 C5 O7 -3.0(4)
C6 C5 O7 C43 -0.6(4)
C4 C5 O7 C43 179.8(3)
C5 C4 C7 C8 -90.0(3)
C3 C4 C7 C8 85.7(3)
C4 C7 C8 C13 86.5(3)
C4 C7 C8 C9 -88.4(3)
C50 O5 C9 C10 -7.2(4)
C50 O5 C9 C8 172.3(3)
C13 C8 C9 O5 179.7(3)
C7 C8 C9 O5 -5.4(4)
C13 C8 C9 C10 -0.8(4)
C7 C8 C9 C10 174.1(3)
O5 C9 C10 C11 178.6(3)
C8 C9 C10 C11 -0.9(4)
C3 C2 O110 C36 0.1(4)
C1 C2 O110 C36 179.9(2)
C100 C105 C104 C103 -0.1(6)
C105 C104 C103 C102 2.9(6)
Cl4 C109 C108 Cl3 179.6(3)
Cl2 C107 C106 Cl1 -173.4(4)
C4 C5 C6 C1 -2.3(4)
O7 C5 C6 C1 178.1(3)
C2 C1 C6 C5 1.1(4)
C35 C1 C6 C5 -178.4(3)
C57 O10 C12 C13 -15.7(4)
C57 O10 C12 C11 164.4(3)
C9 C10 C11 C12 1.5(4)
C9 C10 C11 C14 -177.8(3)
C13 C12 C11 C10 -0.3(4)
O10 C12 C11 C10 179.7(2)
C13 C12 C11 C14 178.9(3)
O10 C12 C11 C14 -1.1(4)
O10 C12 C13 C8 178.6(3)
C11 C12 C13 C8 -1.5(5)
C9 C8 C13 C12 2.0(4)
C7 C8 C13 C12 -173.0(3)
C10 C11 C14 C15 91.4(3)
C12 C11 C14 C15 -87.8(4)
C20 C15 C14 C11 82.5(4)
C16 C15 C14 C11 -98.3(3)
C64 O8 C16 C17 -1.0(5)
C64 O8 C16 C15 179.3(3)
C20 C15 C16 O8 180.0(3)
C14 C15 C16 O8 0.7(4)
C20 C15 C16 C17 0.3(5)
C14 C15 C16 C17 -179.0(3)
C71 O4 C19 C18 -178.7(3)
C71 O4 C19 C20 0.2(4)
O4 C19 C18 C17 179.4(3)
C20 C19 C18 C17 0.5(4)
O4 C19 C18 C21 -2.1(4)
C20 C19 C18 C21 179.0(3)
O8 C16 C17 C18 179.4(3)
C15 C16 C17 C18 -1.0(5)
C19 C18 C17 C16 0.6(5)
C21 C18 C17 C16 -177.9(3)
C19 C18 C21 C22 -83.3(3)
C17 C18 C21 C22 95.2(3)
C27 C22 C21 C18 92.5(3)
C23 C22 C21 C18 -87.1(3)
C16 C15 C20 C19 0.7(5)
C14 C15 C20 C19 180.0(3)
O4 C19 C20 C15 -179.9(3)
C18 C19 C20 C15 -1.1(5)
C26 C25 C24 C23 2.2(4)
C28 C25 C24 C23 -172.5(3)
C78 O1 C23 C22 174.1(2)
C78 O1 C23 C24 -5.2(4)
C27 C22 C23 O1 179.8(2)
C21 C22 C23 O1 -0.7(4)
C27 C22 C23 C24 -0.9(4)
C21 C22 C23 C24 178.7(3)
C25 C24 C23 O1 177.9(3)
C25 C24 C23 C22 -1.3(4)
C85 O3 C26 C27 -12.2(4)
C85 O3 C26 C25 166.5(3)
C24 C25 C26 O3 -179.5(2)
C28 C25 C26 O3 -4.9(4)
C24 C25 C26 C27 -0.8(4)
C28 C25 C26 C27 173.8(3)
C23 C22 C27 C26 2.3(4)
C21 C22 C27 C26 -177.3(3)
O3 C26 C27 C22 177.1(3)
C25 C26 C27 C22 -1.5(4)
C34 C29 C28 C25 88.7(3)
C30 C29 C28 C25 -87.7(3)
C24 C25 C28 C29 87.0(3)
C26 C25 C28 C29 -87.5(3)
C92 O2 C30 C29 167.4(3)
C92 O2 C30 C31 -14.1(4)
C34 C29 C30 O2 180.0(2)
C28 C29 C30 O2 -3.5(4)
C34 C29 C30 C31 1.4(4)
C28 C29 C30 C31 178.0(3)
C30 C29 C34 C33 -0.7(4)
C28 C29 C34 C33 -177.2(3)
C99 O9 C33 C34 -18.0(4)
C99 O9 C33 C32 164.5(3)
C29 C34 C33 O9 -178.8(3)
C29 C34 C33 C32 -1.5(4)
O9 C33 C32 C31 -179.7(2)
C34 C33 C32 C31 2.8(4)
O9 C33 C32 C35 0.7(4)
C34 C33 C32 C35 -176.9(3)
C33 C32 C31 C30 -2.0(4)
C35 C32 C31 C30 177.6(3)
O2 C30 C31 C32 -178.5(3)
C29 C30 C31 C32 -0.1(4)
C2 C1 C35 C32 -87.9(3)
C6 C1 C35 C32 91.6(3)
C31 C32 C35 C1 89.3(3)
C33 C32 C35 C1 -91.1(3)
C2 O110 C36 C37 -178.3(2)
C39 C38 C37 C42 -0.1(5)
C39 C38 C37 C36 -179.0(3)
O110 C36 C37 C38 -7.4(4)
O110 C36 C37 C42 173.7(3)
C41 C40 C39 C38 -0.5(5)
C37 C38 C39 C40 1.0(5)
C39 C40 C41 C42 -0.9(6)
C5 O7 C43 C44 -179.6(2)
C40 C41 C42 C37 1.9(6)
C38 C37 C42 C41 -1.3(5)
C36 C37 C42 C41 177.6(3)
C48 C47 C46 C45 0.0(6)
C47 C46 C45 C44 -0.8(6)
C46 C45 C44 C49 0.4(6)
C46 C45 C44 C43 -179.0(4)
O7 C43 C44 C45 -36.3(4)
O7 C43 C44 C49 144.3(3)
C45 C44 C49 C48 0.5(5)
C43 C44 C49 C48 -180.0(3)
C44 C49 C48 C47 -1.3(6)
C46 C47 C48 C49 1.0(6)
C9 O5 C50 C51 -173.6(3)
C53 C52 C51 C56 -0.4(5)
C53 C52 C51 C50 179.0(3)
O5 C50 C51 C52 2.6(5)
O5 C50 C51 C56 -178.1(3)
C55 C54 C53 C52 -0.2(6)
C51 C52 C53 C54 0.4(5)
C52 C51 C56 C55 0.1(6)
C50 C51 C56 C55 -179.3(4)
C51 C56 C55 C54 0.1(6)
C53 C54 C55 C56 -0.1(6)
C12 O10 C57 C58 -176.1(3)
C59 C58 C57 O10 -7.4(5)
C63 C58 C57 O10 174.8(3)
C62 C61 C60 C59 -2.5(6)
C63 C58 C59 C60 -0.8(5)
C57 C58 C59 C60 -178.7(4)
C61 C60 C59 C58 2.1(6)
C60 C61 C62 C63 1.7(6)
C61 C62 C63 C58 -0.4(6)
C59 C58 C63 C62 0.0(5)
C57 C58 C63 C62 177.9(3)
C16 O8 C64 C65 -172.7(3)
C67 C66 C65 C70 -1.9(5)
C67 C66 C65 C64 175.7(3)
O8 C64 C65 C66 18.5(5)
O8 C64 C65 C70 -164.0(3)
C69 C68 C67 C66 0.7(6)
C65 C66 C67 C68 0.5(6)
C66 C65 C70 C69 2.2(6)
C64 C65 C70 C69 -175.4(4)
C65 C70 C69 C68 -1.1(6)
C67 C68 C69 C70 -0.4(6)
C19 O4 C71 C72 -174.5(3)
C73 C72 C71 O4 -26.2(4)
C77 C72 C71 O4 154.6(3)
C77 C72 C73 C74 -0.9(5)
C71 C72 C73 C74 179.9(3)
C72 C73 C74 C75 0.9(5)
C77 C76 C75 C74 -1.3(6)
C73 C74 C75 C76 0.2(6)
C75 C76 C77 C72 1.3(6)
C73 C72 C77 C76 -0.1(5)
C71 C72 C77 C76 179.1(3)
C23 O1 C78 C79 -179.4(2)
C80 C79 C78 O1 -6.4(4)
C84 C79 C78 O1 175.0(3)
C26 O3 C85 C86 -167.6(3)
C91 C86 C85 O3 146.9(3)
C87 C86 C85 O3 -33.3(4)
C80 C79 C84 C83 -0.5(5)
C78 C79 C84 C83 178.2(3)
C79 C84 C83 C82 -0.7(6)
C84 C83 C82 C81 1.1(6)
C83 C82 C81 C80 -0.3(6)
C84 C79 C80 C81 1.3(5)
C78 C79 C80 C81 -177.3(3)
C82 C81 C80 C79 -0.9(5)
C87 C86 C91 C90 -0.3(5)
C85 C86 C91 C90 179.6(3)
C86 C91 C90 C89 0.2(6)
C91 C90 C89 C88 -0.7(6)
C90 C89 C88 C87 1.3(6)
C91 C86 C87 C88 0.9(5)
C85 C86 C87 C88 -179.0(3)
C89 C88 C87 C86 -1.4(6)
C97 C96 C95 C94 -1.5(6)
C96 C95 C94 C93 0.9(6)
C95 C94 C93 C98 0.5(5)
C95 C94 C93 C92 -174.9(4)
C30 O2 C92 C93 178.8(3)
C98 C93 C92 O2 -179.5(3)
C94 C93 C92 O2 -4.1(5)
C95 C96 C97 C98 0.8(6)
C104 C105 C100 C101 -3.3(5)
C104 C105 C100 C99 174.8(3)
C102 C101 C100 C105 3.9(6)
C102 C101 C100 C99 -174.2(4)
C33 O9 C99 C100 -174.8(3)
C105 C100 C99 O9 147.1(3)
C101 C100 C99 O9 -34.8(4)
C96 C97 C98 C93 0.6(6)
C94 C93 C98 C97 -1.2(5)
C92 C93 C98 C97 174.4(3)
C104 C103 C102 C101 -2.2(7)
C100 C101 C102 C103 -1.2(7)
